data_2100548
loop_
_publ_author_name
'Munshi, Parthapratim'
'Guru Row, T. N.'

_publ_section_title
;
 Intra- and intermolecular interactions in small bioactive molecules:
 cooperative features from experimental and theoretical charge-density
 analysis
;
_journal_coeditor_code LC5044
_journal_issue 4
_journal_name_full 'Acta Crystallographica Section B'
_journal_page_first 612
_journal_page_last 626
_journal_paper_doi 10.1107/S0108768106017393
_journal_volume 62
_journal_year 2006
_chemical_formula_moiety 'C7 H6 O3'
_chemical_formula_sum 'C7 H6 O3'
_chemical_formula_weight 138.12
_chemical_name_common 'Salicylic acid'
_chemical_name_systematic '2-hydroxybenzoic acid'
_space_group_IT_number 14
_symmetry_cell_setting monoclinic
_symmetry_space_group_name_Hall '-P 2ybc'
_symmetry_space_group_name_H-M 'P 1 21/c 1'
_atom_sites_solution_hydrogens geom
_atom_sites_solution_primary direct
_atom_sites_solution_secondary difmap
_cell_angle_alpha 90
_cell_angle_beta 92.621(2)
_cell_angle_gamma 90
_cell_formula_units_Z 4
_cell_length_a 4.8818(2)
_cell_length_b 11.2009(5)
_cell_length_c 11.2335(5)
_cell_measurement_reflns_used 31354
_cell_measurement_temperature 90.0(2)
_cell_measurement_theta_max 50.3
_cell_measurement_theta_min 2.57
_cell_volume 613.61(5)
_computing_cell_refinement SMART
_computing_data_collection 'SMART (Bruker, 2004)'
_computing_data_reduction 'SAINT (Bruker, 2004)'
_computing_molecular_graphics 'Koritsanszky et al, (2003)'
_computing_publication_material 'Koritsanszky et al, (2003)'
_computing_structure_refinement 'Koritsanszky et al, (2003)'
_computing_structure_solution 'SHELXS-97 (Sheldrick, 1997)'
_diffrn_ambient_temperature 90.0(2)
_diffrn_measured_fraction_theta_full 0.987
_diffrn_measured_fraction_theta_max 0.987
_diffrn_measurement_device_type 'Bruker SMART APEX CCD area detector'
_diffrn_measurement_method '\f & \w scans'
_diffrn_radiation_monochromator graphite
_diffrn_radiation_source 'fine-focus sealed tube'
_diffrn_radiation_type MoK\a
_diffrn_radiation_wavelength 0.71073
_diffrn_reflns_av_R_equivalents 0.0287
_diffrn_reflns_av_sigmaI/netI 0.0170
_diffrn_reflns_limit_h_max 10
_diffrn_reflns_limit_h_min -10
_diffrn_reflns_limit_k_max 24
_diffrn_reflns_limit_k_min -23
_diffrn_reflns_limit_l_max 24
_diffrn_reflns_limit_l_min -24
_diffrn_reflns_number 31354
_diffrn_reflns_reduction_process
;
 Scaled and merged with SORTAV
 R.H. Blessing, (1987) Cryst. Rev. 1, 3-58
 R.H. Blessing, (1989) J. Appl. Cryst. 22, 396-397
;
_diffrn_reflns_theta_full 50.30
_diffrn_reflns_theta_max 50.30
_diffrn_reflns_theta_min 2.57
_diffrn_standards_decay_% 0
_diffrn_standards_number 0
_exptl_absorpt_coefficient_mu 0.118
_exptl_absorpt_correction_T_max 0.9767
_exptl_absorpt_correction_T_min 0.8861
_exptl_absorpt_correction_type multi-scan
_exptl_absorpt_process_details '(SADABS; Sheldrick, 1996)'
_exptl_crystal_colour ' colorless '
_exptl_crystal_density_diffrn 1.495
_exptl_crystal_density_method 'Not Measured'
_exptl_crystal_description ' prism '
_exptl_crystal_F_000 288
_exptl_crystal_size_max 0.245
_exptl_crystal_size_mid 0.224
_exptl_crystal_size_min 0.2
_refine_diff_density_max 0.269
_refine_diff_density_min -0.259
_refine_ls_extinction_method ' none '
_refine_ls_goodness_of_fit_ref 1.9642
_refine_ls_hydrogen_treatment noref
_refine_ls_matrix_type full
_refine_ls_number_parameters 276
_refine_ls_number_reflns 5439
_refine_ls_number_restraints 0
_refine_ls_R_factor_all 0.0271
_refine_ls_R_factor_gt 0.0200
_refine_ls_shift/su_max 0.0000
_refine_ls_shift/su_mean 0.0000
_refine_ls_structure_factor_coef Fsqd
_refine_ls_weighting_details
;
     calc w2 = q/[s^2^(Fo^2^) + (0.00 P)^2^ + 0.00 P + 0.00 + 0.00 sin(th)]
     where P = (0.3333 Fo^2^ + 0.6667 Fc^2^)
           q = 1.0
;
_refine_ls_weighting_scheme calc
_refine_ls_wR_factor_ref 0.0204
_reflns_number_gt 5439
_reflns_number_total 6440
_reflns_threshold_expression >3sigma(I)
_cod_data_source_file lc5044.cif
_cod_data_source_block salicylicacid
_cod_depositor_comments
;
 Marking atom 'DUM0' as a dummy atom.

 Antanas Vaitkus,
 2017-02-19

 Adding the _atom_site_type_symbol data item.

 Antanas Vaitkus,
 2017-02-19

The following automatic conversions were performed:
'_symmetry_cell_setting' value 'Monoclinic' changed to 'monoclinic'
according to '/home/saulius/struct/CIF-dictionaries/cif_core.dic'
dictionary named 'cif_core.dic' version 2.4.1 from
2010-06-29.

'_atom_sites_solution_hydrogens' value ' geom ' changed to
'geom' according to '/home/saulius/struct/CIF-dictionaries/cif_core.dic'
dictionary named 'cif_core.dic' version 2.4.1 from
2010-06-29.

'_atom_sites_solution_primary' value ' direct ' changed to
'direct' according to '/home/saulius/struct/CIF-dictionaries/cif_core.dic'
dictionary named 'cif_core.dic' version 2.4.1 from
2010-06-29.

'_atom_sites_solution_secondary' value ' difmap ' changed to
'difmap' according to '/home/saulius/struct/CIF-dictionaries/cif_core.dic'
dictionary named 'cif_core.dic' version 2.4.1 from
2010-06-29.

'_exptl_absorpt_correction_type' value ' multi-scan ' changed
to 'multi-scan' according to
'/home/saulius/struct/CIF-dictionaries/cif_core.dic' dictionary named
'cif_core.dic' version 2.4.1 from
2010-06-29.

'_refine_ls_hydrogen_treatment' value 'noref ' changed to
'noref' according to '/home/saulius/struct/CIF-dictionaries/cif_core.dic'
dictionary named 'cif_core.dic' version 2.4.1 from
2010-06-29.

'_refine_ls_weighting_scheme' value ' calc ' changed to
'calc' according to '/home/saulius/struct/CIF-dictionaries/cif_core.dic'
dictionary named 'cif_core.dic' version 2.4.1 from 2010-06-29.

Automatic conversion script
Id: cif_fix_enum 1527 2010-12-29 10:47:43Z saulius 

The following automatic conversions were performed:

'_symmetry_cell_setting' value 'Monoclinic' changed to 'monoclinic'
according to /home/saulius/struct/CIF-dictionaries/cif_core.dic
dictionary named 'cif_core.dic' version 2.4.1 from
2010-06-29.

'_atom_sites_solution_hydrogens' value ' geom ' changed
to 'geom' according to
/home/saulius/struct/CIF-dictionaries/cif_core.dic dictionary named
'cif_core.dic' version 2.4.1 from
2010-06-29.

'_atom_sites_solution_primary' value ' direct ' changed
to 'direct' according to
/home/saulius/struct/CIF-dictionaries/cif_core.dic dictionary named
'cif_core.dic' version 2.4.1 from
2010-06-29.

'_atom_sites_solution_secondary' value ' difmap '
changed to 'difmap' according to
/home/saulius/struct/CIF-dictionaries/cif_core.dic dictionary named
'cif_core.dic' version 2.4.1 from
2010-06-29.

'_exptl_absorpt_correction_type' value ' multi-scan '
changed to 'multi-scan' according to
/home/saulius/struct/CIF-dictionaries/cif_core.dic dictionary named
'cif_core.dic' version 2.4.1 from
2010-06-29.

'_refine_ls_hydrogen_treatment' value 'noref ' changed
to 'noref' according to
/home/saulius/struct/CIF-dictionaries/cif_core.dic dictionary named
'cif_core.dic' version 2.4.1 from
2010-06-29.

'_refine_ls_weighting_scheme' value ' calc ' changed to
'calc' according to
/home/saulius/struct/CIF-dictionaries/cif_core.dic dictionary named
'cif_core.dic' version 2.4.1 from 2010-06-29.

Automatic conversion script
Id: cif_fix_values 1715 2011-07-08 13:25:40Z adriana 
;
_cod_original_sg_symbol_H-M 'P 21/c'
_cod_database_code 2100548

loop_
_symmetry_equiv_pos_as_xyz
x,y,z
-x,1/2+y,1/2-z
-x,-y,-z
x,1/2-y,1/2+z

loop_
_atom_site_aniso_label
_atom_site_aniso_U_11
_atom_site_aniso_U_22
_atom_site_aniso_U_33
_atom_site_aniso_U_12
_atom_site_aniso_U_13
_atom_site_aniso_U_23
O(1) 0.01430(7) 0.01378(6) 0.01421(6) 0.00347(6) 0.00571(5) 0.00264(6)
O(3) 0.01832(8) 0.01545(7) 0.01425(7) 0.00385(6) 0.00600(6) 0.00245(6)
O(2) 0.01341(6) 0.01152(5) 0.01396(6) 0.00309(5) 0.00397(5) 0.00218(5)
C(1) 0.00986(5) 0.01006(5) 0.01145(6) 0.00119(5) 0.00128(4) -0.00038(5)
C(3) 0.01351(7) 0.01583(7) 0.01403(6) 0.00326(6) 0.00273(5) -0.00293(6)
C(6) 0.01237(6) 0.01147(6) 0.01546(6) 0.00205(5) 0.00152(5) 0.00136(5)
C(2) 0.01145(6) 0.01200(6) 0.01141(6) 0.00152(5) 0.00202(5) -0.00112(5)
C(5) 0.01407(7) 0.01204(6) 0.01979(8) 0.00347(5) 0.00050(6) -0.00003(6)
C(4) 0.01348(7) 0.01417(7) 0.01786(7) 0.00388(6) 0.00044(6) -0.00383(6)
C(7) 0.01001(5) 0.01005(5) 0.01117(5) 0.00092(5) 0.00191(4) 0.00023(5)

loop_
_atom_site_label
_atom_site_type_symbol
_atom_site_fract_x
_atom_site_fract_y
_atom_site_fract_z
_atom_site_U_iso_or_equiv
_atom_site_occupancy
_atom_site_calc_flag
O(1) O 0.83999(4) 0.13928(2) -0.05215(2) 0.014 1.0000 ?
O(3) O 0.39275(5) 0.06756(2) 0.24999(2) 0.016 1.0000 ?
O(2) O 0.76762(4) 0.01483(2) 0.09897(2) 0.013 1.0000 ?
C(1) C 0.50516(3) 0.19284(2) 0.08238(2) 0.010 1.0000 ?
C(3) C 0.15873(4) 0.24924(2) 0.22021(2) 0.014 1.0000 ?
C(6) C 0.45370(4) 0.29928(2) 0.01908(2) 0.013 1.0000 ?
C(2) C 0.35609(4) 0.16777(2) 0.18410(2) 0.012 1.0000 ?
C(5) C 0.25886(4) 0.37961(2) 0.05541(2) 0.015 1.0000 ?
C(4) C 0.11104(4) 0.35399(2) 0.15648(2) 0.015 1.0000 ?
C(7) C 0.71398(3) 0.10908(2) 0.04397(2) 0.010 1.0000 ?
H(6) H 0.57311 0.31697 -0.05713 0.027(2) 1.0000 ?
H(3) H 0.04064 0.22880 0.29617 0.030(2) 1.0000 ?
H(5) H 0.21541 0.45737 0.00156 0.036(2) 1.0000 ?
H(4) H -0.04312 0.41534 0.18430 0.036(2) 1.0000 ?
H(2) H 0.54071 0.02176 0.21898 0.017(2) 1.0000 ?
H(1) H 0.98372 0.07598 -0.07049 0.013(2) 1.0000 ?
DUM0 . 0.00000 0.00000 0.00000 . . dum

loop_
_atom_type_symbol
_atom_type_description
_atom_type_scat_dispersion_real
_atom_type_scat_dispersion_imag
_atom_type_scat_source
O O 0.0106 0.0060 'International Tables Vol C Tables 4.2.6.8 and 6.1.1.4'
H H 0.0000 0.0000 'International Tables Vol C Tables 4.2.6.8 and 6.1.1.4'
C C 0.0033 0.0016 'International Tables Vol C Tables 4.2.6.8 and 6.1.1.4'

loop_
_geom_angle_atom_site_label_1
_geom_angle_atom_site_label_2
_geom_angle_atom_site_label_3
_geom_angle_site_symmetry_1
_geom_angle_site_symmetry_2
_geom_angle_site_symmetry_3
_geom_angle
_geom_angle_publ_flag
C(7) O(1) H(1) 1_555 1_555 1_555 109.777(18) yes
C(2) O(3) H(2) 1_555 1_555 1_555 109.061(18) yes
C(6) C(1) C(2) 1_555 1_555 1_555 119.465(16) yes
C(6) C(1) C(7) 1_555 1_555 1_555 120.344(16) yes
C(2) C(1) C(7) 1_555 1_555 1_555 120.187(16) yes
C(2) C(3) C(4) 1_555 1_555 1_555 120.166(18) yes
C(2) C(3) H(3) 1_555 1_555 1_555 119.45(2) yes
C(4) C(3) H(3) 1_555 1_555 1_555 120.356(18) yes
C(1) C(6) C(5) 1_555 1_555 1_555 120.781(18) yes
C(1) C(6) H(6) 1_555 1_555 1_555 117.917(17) yes
C(5) C(6) H(6) 1_555 1_555 1_555 121.291(18) yes
O(3) C(2) C(1) 1_555 1_555 1_555 123.262(17) yes
O(3) C(2) C(3) 1_555 1_555 1_555 117.254(18) yes
C(1) C(2) C(3) 1_555 1_555 1_555 119.484(18) yes
C(6) C(5) C(4) 1_555 1_555 1_555 119.444(19) yes
C(6) C(5) H(5) 1_555 1_555 1_555 118.74(2) yes
C(4) C(5) H(5) 1_555 1_555 1_555 121.682(19) yes
C(3) C(4) C(5) 1_555 1_555 1_555 120.659(18) yes
C(3) C(4) H(4) 1_555 1_555 1_555 119.52(2) yes
C(5) C(4) H(4) 1_555 1_555 1_555 119.81(2) yes
O(1) C(7) O(2) 1_555 1_555 1_555 122.100(17) yes
O(1) C(7) C(1) 1_555 1_555 1_555 115.871(17) yes
O(2) C(7) C(1) 1_555 1_555 1_555 122.028(16) yes

loop_
_geom_bond_atom_site_label_1
_geom_bond_atom_site_label_2
_geom_bond_site_symmetry_1
_geom_bond_site_symmetry_2
_geom_bond_distance
_geom_bond_publ_flag
O(1) C(7) 1_555 1_555 1.3113(2) yes
O(1) H(1) 1_555 1_555 1.02500(19) yes
O(3) C(2) 1_555 1_555 1.3519(3) yes
O(3) H(2) 1_555 1_555 0.9640(2) yes
O(2) C(7) 1_555 1_555 1.2450(2) yes
C(1) C(6) 1_555 1_555 1.4049(3) yes
C(1) C(2) 1_555 1_555 1.4107(2) yes
C(1) C(7) 1_555 1_555 1.4648(2) yes
C(3) C(2) 1_555 1_555 1.4005(3) yes
C(3) C(4) 1_555 1_555 1.3886(3) yes
C(3) H(3) 1_555 1_555 1.0760(2) yes
C(6) C(5) 1_555 1_555 1.3843(3) yes
C(6) H(6) 1_555 1_555 1.0760(2) yes
C(5) C(4) 1_555 1_555 1.4025(3) yes
C(5) H(5) 1_555 1_555 1.0760(2) yes
C(4) H(4) 1_555 1_555 1.0760(2) yes

loop_
_geom_torsion_atom_site_label_1
_geom_torsion_atom_site_label_2
_geom_torsion_atom_site_label_3
_geom_torsion_atom_site_label_4
_geom_torsion_site_symmetry_1
_geom_torsion_site_symmetry_2
_geom_torsion_site_symmetry_3
_geom_torsion_site_symmetry_4
_geom_torsion
_geom_torsion_publ_flag
H(1) O(1) C(7) O(2) 1_555 1_555 1_555 1_555 -1.30(10) yes
H(1) O(1) C(7) C(1) 1_555 1_555 1_555 1_555 178.90(10) yes
H(2) O(3) C(2) C(1) 1_555 1_555 1_555 1_555 3.70(10) yes
H(2) O(3) C(2) C(3) 1_555 1_555 1_555 1_555 -176.50(10) yes
C(6) C(1) C(2) O(3) 1_555 1_555 1_555 1_555 180.00(10) yes
C(6) C(1) C(2) C(3) 1_555 1_555 1_555 1_555 0.10(10) yes
C(2) C(1) C(6) C(5) 1_555 1_555 1_555 1_555 0.00(10) yes
C(2) C(1) C(6) H(6) 1_555 1_555 1_555 1_555 178.80(10) yes
C(6) C(1) C(7) O(1) 1_555 1_555 1_555 1_555 -1.30(10) yes
C(6) C(1) C(7) O(2) 1_555 1_555 1_555 1_555 178.90(10) yes
C(7) C(1) C(6) C(5) 1_555 1_555 1_555 1_555 -179.30(10) yes
C(7) C(1) C(6) H(6) 1_555 1_555 1_555 1_555 -0.50(10) yes
C(2) C(1) C(7) O(1) 1_555 1_555 1_555 1_555 179.30(10) yes
C(7) C(1) C(2) O(3) 1_555 1_555 1_555 1_555 -0.70(10) yes
C(2) C(1) C(7) O(2) 1_555 1_555 1_555 1_555 -0.40(10) yes
C(7) C(1) C(2) C(3) 1_555 1_555 1_555 1_555 179.50(10) yes
C(4) C(3) C(2) O(3) 1_555 1_555 1_555 1_555 180.00(10) yes
C(4) C(3) C(2) C(1) 1_555 1_555 1_555 1_555 -0.20(10) yes
C(2) C(3) C(4) C(5) 1_555 1_555 1_555 1_555 0.10(10) yes
C(2) C(3) C(4) H(4) 1_555 1_555 1_555 1_555 179.10(10) yes
H(3) C(3) C(2) O(3) 1_555 1_555 1_555 1_555 -1.80(10) yes
H(3) C(3) C(2) C(1) 1_555 1_555 1_555 1_555 178.10(10) yes
H(3) C(3) C(4) C(5) 1_555 1_555 1_555 1_555 -178.20(10) yes
H(3) C(3) C(4) H(4) 1_555 1_555 1_555 1_555 0.90(10) yes
C(1) C(6) C(5) C(4) 1_555 1_555 1_555 1_555 -0.20(10) yes
C(1) C(6) C(5) H(5) 1_555 1_555 1_555 1_555 -176.00(10) yes
H(6) C(6) C(5) C(4) 1_555 1_555 1_555 1_555 -178.90(10) yes
H(6) C(6) C(5) H(5) 1_555 1_555 1_555 1_555 5.20(10) yes
C(6) C(5) C(4) C(3) 1_555 1_555 1_555 1_555 0.10(10) yes
C(6) C(5) C(4) H(4) 1_555 1_555 1_555 1_555 -178.90(10) yes
H(5) C(5) C(4) C(3) 1_555 1_555 1_555 1_555 175.80(10) yes
H(5) C(5) C(4) H(4) 1_555 1_555 1_555 1_555 -3.20(10) yes
